data_4037771
loop_
_publ_author_name
'Asada, Takahiro'
'Hoshimoto, Yoichi'
'Kawakita, Takahiro'
'Kinoshita, Takuya'
'Ogoshi, Sensuke'

_publ_section_title
;
 Axial Chirality around N--P Bonds Induced by Complexation between
 E(C<sub>6</sub>F<sub>5</sub>)<sub>3</sub> (E = B, Al) and an
 N-Phosphine-Oxide-Substituted Imidazolinylidene: A Key Intermediate in
 the Catalytic Phosphinoylation of CO<sub>2</sub>.
;
_journal_name_full 'The Journal of organic chemistry'
_journal_paper_doi 10.1021/acs.joc.9b03210
_journal_year 2020
_chemical_formula_moiety 'C41 H39 B F15 N2 O P'
_chemical_formula_sum 'C41 H39 B F15 N2 O P'
_chemical_formula_weight 902.55
_space_group_crystal_system triclinic
_space_group_IT_number 2
_space_group_name_Hall '-P 1'
_space_group_name_H-M_alt 'P -1'
_symmetry_Int_Tables_number 2
_atom_sites_solution_primary dual
_audit_creation_date 2019-11-03
_audit_creation_method
;
Olex2 1.2
(compiled 2018.05.29 svn.r3508 for OlexSys, GUI svn.r5506)
;
_cell_angle_alpha 86.433(2)
_cell_angle_beta 84.296(2)
_cell_angle_gamma 88.897(2)
_cell_formula_units_Z 2
_cell_length_a 10.6793(2)
_cell_length_b 11.2817(2)
_cell_length_c 16.7507(4)
_cell_measurement_reflns_used 14850
_cell_measurement_temperature 123.15
_cell_measurement_theta_max 30.8030
_cell_measurement_theta_min 2.1160
_cell_volume 2004.08(7)
_computing_cell_refinement 'CrysAlisPro 1.171.39.46e (Rigaku OD, 2018)'
_computing_data_collection 'CrysAlisPro 1.171.39.46e (Rigaku OD, 2018)'
_computing_data_reduction 'CrysAlisPro 1.171.39.46e (Rigaku OD, 2018)'
_computing_molecular_graphics 'Olex2 (Dolomanov et al., 2009)'
_computing_publication_material 'Olex2 (Dolomanov et al., 2009)'
_computing_structure_refinement 'olex2.refine (Bourhis et al., 2015)'
_computing_structure_solution 'ShelXT (Sheldrick, 2015)'
_diffrn_ambient_temperature 123.15
_diffrn_detector 'CCD plate'
_diffrn_detector_type HyPix
_diffrn_measured_fraction_theta_full 0.9984
_diffrn_measured_fraction_theta_max 0.9984
_diffrn_measurement_details
;
List of Runs (angles in degrees, time in seconds):

  # Type    Start    End  Width  t~exp~   \w     \q     \k     \f   Frames
--------------------------------------------------------------------------
  1  \w     -6.00  52.00   0.50    5.00    --    5.34  19.00 -30.00  116
  2  \w     -7.00  77.00   0.50    5.00    --    5.34  38.00  60.00  168
  3  \w     39.00  74.00   0.50    5.00    --    5.34  77.00 150.00   70
  4  \w     15.00  62.00   0.50    5.00    --    5.34  57.00 150.00   94
  5  \w    -16.00   9.00   0.50    5.00    --    5.34  77.00 150.00   50
  6  \w    -21.00  37.00   0.50    5.00    --    5.34 -99.00 -60.00  116
  7  \w    -16.00  13.00   0.50    5.00    --   -5.03 -99.00-120.00   58
  8  \w    -10.00  15.00   0.50    5.00    --    5.34 -99.00  30.00   50
;
_diffrn_measurement_device 'four-circle diffractometer'
_diffrn_measurement_device_type 'XtaLAB Synergy, Single source at offset/far, HyPix'
_diffrn_measurement_method '\w scans'
_diffrn_orient_matrix_type 'CrysAlisPro convention (1999,Acta A55,543-557)'
_diffrn_orient_matrix_UB_11 -0.0489258000
_diffrn_orient_matrix_UB_12 0.0350694000
_diffrn_orient_matrix_UB_13 -0.0154935000
_diffrn_orient_matrix_UB_21 0.0297429000
_diffrn_orient_matrix_UB_22 -0.0043514000
_diffrn_orient_matrix_UB_23 -0.0395168000
_diffrn_orient_matrix_UB_31 -0.0343185000
_diffrn_orient_matrix_UB_32 -0.0521544000
_diffrn_orient_matrix_UB_33 -0.0039997000
_diffrn_radiation_monochromator mirror
_diffrn_radiation_probe x-ray
_diffrn_radiation_type 'Mo K\a'
_diffrn_radiation_wavelength 0.71073
_diffrn_reflns_av_R_equivalents 0.0292
_diffrn_reflns_av_unetI/netI 0.0321
_diffrn_reflns_limit_h_max 13
_diffrn_reflns_limit_h_min -13
_diffrn_reflns_limit_k_max 14
_diffrn_reflns_limit_k_min -13
_diffrn_reflns_limit_l_max 20
_diffrn_reflns_limit_l_min -20
_diffrn_reflns_number 23647
_diffrn_reflns_theta_full 26.3717
_diffrn_reflns_theta_max 26.37
_diffrn_reflns_theta_min 2.12
_diffrn_source 'micro-focus sealed X-ray tube'
_diffrn_source_type 'PhotonJet (Mo) X-ray Source'
_exptl_absorpt_coefficient_mu 0.175
_exptl_absorpt_correction_T_max 1.00000
_exptl_absorpt_correction_T_min 0.84065
_exptl_absorpt_correction_type multi-scan
_exptl_absorpt_process_details
;
CrysAlisPro 1.171.39.46e (Rigaku Oxford Diffraction, 2018)
Empirical absorption correction using spherical harmonics,
 implemented in SCALE3 ABSPACK scaling algorithm.
;
_exptl_crystal_colour colourless
_exptl_crystal_colour_primary colourless
_exptl_crystal_density_diffrn 1.4955
_exptl_crystal_description plate
_exptl_crystal_F_000 924.9662
_exptl_crystal_size_max 0.3
_exptl_crystal_size_mid 0.2
_exptl_crystal_size_min 0.05
_refine_diff_density_max 0.3303
_refine_diff_density_min -0.3512
_refine_diff_density_rms 0.0503
_refine_ls_d_res_high 0.8000
_refine_ls_d_res_low 9.5984
_refine_ls_goodness_of_fit_ref 1.0298
_refine_ls_hydrogen_treatment constr
_refine_ls_matrix_type full
_refine_ls_number_constraints 56
_refine_ls_number_parameters 560
_refine_ls_number_reflns 8182
_refine_ls_number_restraints 0
_refine_ls_restrained_S_all 1.0298
_refine_ls_R_factor_all 0.0404
_refine_ls_R_factor_gt 0.0336
_refine_ls_shift/su_max 0.0000
_refine_ls_shift/su_mean 0.0000
_refine_ls_structure_factor_coef Fsqd
_refine_ls_weighting_details 'w=1/[\s^2^(Fo^2^)+(0.0385P)^2^+0.7178P] where P=(Fo^2^+2Fc^2^)/3'
_refine_ls_weighting_scheme calc
_refine_ls_wR_factor_gt 0.0843
_refine_ls_wR_factor_ref 0.0879
_reflns_Friedel_coverage 0.0
_reflns_limit_h_max 13
_reflns_limit_h_min -13
_reflns_limit_k_max 14
_reflns_limit_k_min -14
_reflns_limit_l_max 20
_reflns_limit_l_min 0
_reflns_number_gt 7037
_reflns_number_total 8182
_reflns_threshold_expression I>=2u(I)
_cod_data_source_file jo9b03210_si_002.cif
_cod_data_source_block 1aB
_cod_database_code 4037771
_chemical_oxdiff_formula 'C41 H39 B1 F15 N2 O1 P2'
_reflns_odcompleteness_completeness 99.91
_reflns_odcompleteness_iscentric 1
_reflns_odcompleteness_theta 26.32
_olex2_refinement_description
;
1. Fixed Uiso
 At 1.2 times of:
  All C(H) groups, All C(H,H) groups
 At 1.5 times of:
  All C(H,H,H) groups
2.a Ternary CH refined with riding coordinates:
 C59(H59), C56(H56)
2.b Secondary CH2 refined with riding coordinates:
 C52(H52a,H52b), C53(H53a,H53b)
2.c Aromatic/amide H refined with riding coordinates:
 C49(H49), C48(H48), C47(H47)
2.d Idealised Me refined as rotating group:
 C14(H14a,H14b,H14c), C15(H15a,H15b,H15c), C13(H13a,H13b,H13c), C17(H17a,H17b,
 H17c), C16(H16a,H16b,H16c), C11(H11a,H11b,H11c), C61(H61a,H61b,H61c), C60(H60a,
 H60b,H60c), C58(H58a,H58b,H58c), C57(H57a,H57b,H57c)
;
_olex2_submission_special_instructions 'No special instructions were received'
_oxdiff_exptl_absorpt_empirical_details
;
Empirical correction (ABSPACK) includes:
- Absorption correction using spherical harmonics
- Frame scaling
;
_oxdiff_exptl_absorpt_empirical_full_max 1.427
_oxdiff_exptl_absorpt_empirical_full_min 0.646

loop_
_space_group_symop_id
_space_group_symop_operation_xyz
1 x,y,z
2 -x,-y,-z

loop_
_atom_site_label
_atom_site_type_symbol
_atom_site_fract_x
_atom_site_fract_y
_atom_site_fract_z
_atom_site_U_iso_or_equiv
_atom_site_adp_type
_atom_site_occupancy
_atom_site_refinement_flags_posn
P9 P 0.49495(3) 0.22870(3) 0.312587(19) 0.01531(8) Uani 1.000000 .
F44 F 0.61679(8) 0.50913(7) 0.41359(5) 0.02523(18) Uani 1.000000 .
F20 F 0.55518(8) 0.25669(7) 0.51430(5) 0.02659(19) Uani 1.000000 .
F43 F 0.96600(8) 0.38673(7) 0.23929(5) 0.02815(19) Uani 1.000000 .
F21 F 0.60726(9) 0.28309(8) 0.66311(5) 0.0310(2) Uani 1.000000 .
F40 F 1.00053(9) 0.60758(8) 0.18567(5) 0.0339(2) Uani 1.000000 .
F42 F 0.66268(9) 0.73305(7) 0.36263(5) 0.0311(2) Uani 1.000000 .
F18 F 0.97795(8) 0.34452(9) 0.42086(5) 0.0336(2) Uani 1.000000 .
F31 F 0.78148(8) 0.26551(8) 0.19090(5) 0.0319(2) Uani 1.000000 .
F41 F 0.85177(9) 0.78613(8) 0.24661(6) 0.0362(2) Uani 1.000000 .
O8 O 0.60374(8) 0.27425(8) 0.35406(5) 0.01774(19) Uani 1.000000 .
F22 F 0.84334(10) 0.33444(10) 0.69518(5) 0.0436(3) Uani 1.000000 .
F19 F 1.02862(9) 0.36660(11) 0.57100(6) 0.0464(3) Uani 1.000000 .
F29 F 0.88721(11) 0.08848(9) 0.43936(6) 0.0456(3) Uani 1.000000 .
F32 F 0.92235(10) 0.10411(10) 0.11473(6) 0.0502(3) Uani 1.000000 .
F33 F 1.05865(11) -0.05817(10) 0.19815(9) 0.0641(4) Uani 1.000000 .
N51 N 0.50752(10) 0.28777(9) 0.21850(6) 0.0171(2) Uani 1.000000 .
N54 N 0.48570(11) 0.30477(9) 0.09216(6) 0.0178(2) Uani 1.000000 .
F30 F 1.03467(12) -0.06448(10) 0.36142(9) 0.0643(4) Uani 1.000000 .
C35 C 0.71147(13) 0.52808(12) 0.35503(8) 0.0188(3) Uani 1.000000 .
C55 C 0.46964(12) 0.22848(11) 0.15531(8) 0.0181(3) Uani 1.000000 .
C6 C 0.67481(13) 0.28385(11) 0.52399(8) 0.0196(3) Uani 1.000000 .
C39 C 0.88112(13) 0.46631(12) 0.26956(8) 0.0204(3) Uani 1.000000 .
C34 C 0.78071(12) 0.43184(12) 0.32499(8) 0.0180(3) Uani 1.000000 .
C1 C 0.76426(13) 0.29978(11) 0.45866(8) 0.0190(3) Uani 1.000000 .
C36 C 0.73357(13) 0.64538(12) 0.33026(8) 0.0221(3) Uani 1.000000 .
C5 C 0.69976(14) 0.29515(12) 0.60256(8) 0.0232(3) Uani 1.000000 .
C37 C 0.83038(14) 0.67284(12) 0.27217(8) 0.0239(3) Uani 1.000000 .
C45 C 0.46234(13) 0.28173(11) 0.01146(8) 0.0197(3) Uani 1.000000 .
C52 C 0.53847(14) 0.41558(11) 0.19646(8) 0.0220(3) Uani 1.000000 .
H52a H 0.47246(14) 0.46951(11) 0.21995(8) 0.0264(3) Uiso 1.000000 R
H52b H 0.62074(14) 0.43630(11) 0.21396(8) 0.0264(3) Uiso 1.000000 R
C10 C 0.34554(13) 0.28684(12) 0.36291(8) 0.0215(3) Uani 1.000000 .
C23 C 0.83082(13) 0.19126(12) 0.31940(9) 0.0238(3) Uani 1.000000 .
C38 C 0.90490(13) 0.58264(13) 0.24166(8) 0.0236(3) Uani 1.000000 .
C12 C 0.49601(14) 0.06499(11) 0.31032(8) 0.0215(3) Uani 1.000000 .
C46 C 0.56067(14) 0.23813(12) -0.04059(8) 0.0239(3) Uani 1.000000 .
C53 C 0.54253(14) 0.41971(12) 0.10569(8) 0.0227(3) Uani 1.000000 .
H53a H 0.63004(14) 0.42510(12) 0.08009(8) 0.0272(3) Uiso 1.000000 R
H53b H 0.49243(14) 0.48753(12) 0.08498(8) 0.0272(3) Uiso 1.000000 R
C14 C 0.60216(14) 0.02010(12) 0.25057(9) 0.0249(3) Uani 1.000000 .
H14a H 0.5947(6) 0.0588(7) 0.19720(16) 0.0374(4) Uiso 1.000000 GR
H14b H 0.68376(14) 0.0389(9) 0.2684(4) 0.0374(4) Uiso 1.000000 GR
H14c H 0.5957(6) -0.06609(18) 0.2480(5) 0.0374(4) Uiso 1.000000 GR
C28 C 0.84505(14) 0.18652(13) 0.23635(9) 0.0278(3) Uani 1.000000 .
C50 C 0.34323(14) 0.31151(12) -0.01306(8) 0.0228(3) Uani 1.000000 .
C4 C 0.81850(15) 0.32225(13) 0.61927(9) 0.0287(3) Uani 1.000000 .
C2 C 0.88188(13) 0.32833(13) 0.47948(9) 0.0245(3) Uani 1.000000 .
C15 C 0.37120(14) 0.01674(13) 0.28767(9) 0.0268(3) Uani 1.000000 .
H15a H 0.30191(19) 0.0420(8) 0.3260(4) 0.0401(5) Uiso 1.000000 GR
H15b H 0.3567(5) 0.0478(8) 0.2334(3) 0.0401(5) Uiso 1.000000 GR
H15c H 0.3756(4) -0.07021(13) 0.2893(6) 0.0401(5) Uiso 1.000000 GR
C13 C 0.52202(16) 0.01511(13) 0.39500(9) 0.0284(3) Uani 1.000000 .
H13a H 0.6000(6) 0.0488(8) 0.4095(3) 0.0426(5) Uiso 1.000000 GR
H13b H 0.4519(5) 0.0364(8) 0.43400(13) 0.0426(5) Uiso 1.000000 GR
H13c H 0.5307(10) -0.07155(15) 0.39531(19) 0.0426(5) Uiso 1.000000 GR
C17 C 0.36784(14) 0.41140(13) 0.39068(9) 0.0262(3) Uani 1.000000 .
H17a H 0.4264(8) 0.40561(17) 0.4323(5) 0.0393(5) Uiso 1.000000 GR
H17b H 0.4036(10) 0.4623(3) 0.34484(16) 0.0393(5) Uiso 1.000000 GR
H17c H 0.2877(2) 0.4457(4) 0.4126(6) 0.0393(5) Uiso 1.000000 GR
C59 C 0.23703(14) 0.34898(14) 0.04717(9) 0.0284(3) Uani 1.000000 .
H59 H 0.27399(14) 0.39737(14) 0.08680(9) 0.0340(4) Uiso 1.000000 R
C16 C 0.24665(14) 0.29642(15) 0.30184(9) 0.0292(3) Uani 1.000000 .
H16a H 0.2743(5) 0.3541(7) 0.2577(3) 0.0438(5) Uiso 1.000000 GR
H16b H 0.2368(8) 0.2186(3) 0.2804(5) 0.0438(5) Uiso 1.000000 GR
H16c H 0.1659(3) 0.3226(9) 0.32851(18) 0.0438(5) Uiso 1.000000 GR
C56 C 0.68481(14) 0.19509(14) -0.01209(9) 0.0286(3) Uani 1.000000 .
H56 H 0.68837(14) 0.22116(14) 0.04361(9) 0.0344(4) Uiso 1.000000 R
C11 C 0.29283(14) 0.21157(14) 0.43861(9) 0.0269(3) Uani 1.000000 .
H11a H 0.2689(10) 0.1334(4) 0.42317(12) 0.0404(5) Uiso 1.000000 GR
H11b H 0.3574(4) 0.2018(8) 0.4763(3) 0.0404(5) Uiso 1.000000 GR
H11c H 0.2188(6) 0.2518(5) 0.4644(4) 0.0404(5) Uiso 1.000000 GR
C49 C 0.32588(16) 0.29978(13) -0.09335(9) 0.0292(3) Uani 1.000000 .
H49 H 0.24593(16) 0.31776(13) -0.11172(9) 0.0350(4) Uiso 1.000000 R
C48 C 0.42333(17) 0.26236(14) -0.14672(9) 0.0331(4) Uani 1.000000 .
H48 H 0.41097(17) 0.25872(14) -0.20189(9) 0.0398(4) Uiso 1.000000 R
C47 C 0.53833(16) 0.23023(14) -0.12076(9) 0.0308(3) Uani 1.000000 .
H47 H 0.60345(16) 0.20225(14) -0.15802(9) 0.0369(4) Uiso 1.000000 R
C3 C 0.91138(14) 0.33948(14) 0.55678(9) 0.0297(3) Uani 1.000000 .
C24 C 0.89541(15) 0.10125(14) 0.35877(10) 0.0324(3) Uani 1.000000 .
C27 C 0.91793(15) 0.10417(15) 0.19499(11) 0.0365(4) Uani 1.000000 .
C26 C 0.98463(16) 0.02080(15) 0.23700(13) 0.0425(5) Uani 1.000000 .
C61 C 0.17792(16) 0.23959(16) 0.09309(11) 0.0374(4) Uani 1.000000 .
H61a H 0.1394(11) 0.1912(6) 0.05577(17) 0.0560(6) Uiso 1.000000 GR
H61b H 0.2431(3) 0.1927(6) 0.1184(6) 0.0560(6) Uiso 1.000000 GR
H61c H 0.1134(9) 0.26461(16) 0.1346(5) 0.0560(6) Uiso 1.000000 GR
C25 C 0.97252(17) 0.01836(14) 0.31903(13) 0.0427(4) Uani 1.000000 .
B7 B 0.74450(14) 0.29585(13) 0.36302(9) 0.0182(3) Uani 1.000000 .
C60 C 0.13532(17) 0.42412(17) 0.01029(12) 0.0420(4) Uani 1.000000 .
H60a H 0.1741(2) 0.4914(7) -0.0222(7) 0.0631(6) Uiso 1.000000 GR
H60b H 0.0903(8) 0.3756(4) -0.0238(6) 0.0631(6) Uiso 1.000000 GR
H60c H 0.0760(7) 0.4537(10) 0.05317(12) 0.0631(6) Uiso 1.000000 GR
C58 C 0.79743(18) 0.24765(19) -0.06474(12) 0.0482(5) Uani 1.000000 .
H58a H 0.7989(8) 0.2194(11) -0.1190(3) 0.0723(7) Uiso 1.000000 GR
H58b H 0.7905(7) 0.33452(19) -0.0674(7) 0.0723(7) Uiso 1.000000 GR
H58c H 0.87526(19) 0.2228(11) -0.0417(5) 0.0723(7) Uiso 1.000000 GR
C57 C 0.6893(2) 0.05926(16) -0.00809(14) 0.0487(5) Uani 1.000000 .
H57a H 0.6179(8) 0.02833(16) 0.0279(7) 0.0731(7) Uiso 1.000000 GR
H57b H 0.6848(14) 0.03143(16) -0.0620(2) 0.0731(7) Uiso 1.000000 GR
H57c H 0.7681(7) 0.03101(16) 0.0123(9) 0.0731(7) Uiso 1.000000 GR

loop_
_atom_site_aniso_label
_atom_site_aniso_U_11
_atom_site_aniso_U_22
_atom_site_aniso_U_33
_atom_site_aniso_U_12
_atom_site_aniso_U_13
_atom_site_aniso_U_23
P9 0.01768(17) 0.01557(16) 0.01261(15) 0.00044(12) -0.00173(12) -0.00020(11)
F44 0.0277(4) 0.0227(4) 0.0237(4) 0.0008(3) 0.0065(3) -0.0034(3)
F20 0.0247(4) 0.0356(5) 0.0192(4) -0.0083(4) -0.0007(3) 0.0007(3)
F43 0.0206(4) 0.0327(4) 0.0302(5) 0.0000(3) 0.0050(3) -0.0072(4)
F21 0.0398(5) 0.0351(5) 0.0167(4) -0.0020(4) 0.0017(4) 0.0010(3)
F40 0.0309(5) 0.0433(5) 0.0260(5) -0.0145(4) 0.0048(4) 0.0011(4)
F42 0.0372(5) 0.0200(4) 0.0360(5) 0.0043(4) -0.0021(4) -0.0047(3)
F18 0.0180(4) 0.0558(6) 0.0270(5) 0.0017(4) -0.0015(3) -0.0044(4)
F31 0.0292(5) 0.0450(5) 0.0223(4) -0.0024(4) -0.0007(4) -0.0108(4)
F41 0.0467(6) 0.0243(4) 0.0373(5) -0.0119(4) -0.0057(4) 0.0072(4)
O8 0.0190(5) 0.0197(4) 0.0148(4) 0.0003(4) -0.0026(4) -0.0022(3)
F22 0.0496(6) 0.0637(7) 0.0205(5) 0.0004(5) -0.0155(4) -0.0071(4)
F19 0.0276(5) 0.0788(8) 0.0365(5) -0.0015(5) -0.0170(4) -0.0095(5)
F29 0.0600(7) 0.0347(5) 0.0415(6) 0.0215(5) -0.0085(5) 0.0025(4)
F32 0.0425(6) 0.0647(7) 0.0437(6) -0.0165(5) 0.0180(5) -0.0358(5)
F33 0.0461(7) 0.0383(6) 0.1039(10) 0.0017(5) 0.0317(7) -0.0357(6)
N51 0.0218(6) 0.0152(5) 0.0146(5) -0.0004(4) -0.0029(4) -0.0005(4)
N54 0.0215(6) 0.0177(5) 0.0143(5) -0.0021(4) -0.0024(4) -0.0007(4)
F30 0.0581(8) 0.0350(6) 0.0972(10) 0.0275(5) -0.0011(7) -0.0019(6)
C35 0.0191(6) 0.0233(7) 0.0142(6) -0.0012(5) -0.0023(5) -0.0019(5)
C55 0.0183(6) 0.0203(6) 0.0159(6) 0.0014(5) -0.0022(5) -0.0015(5)
C6 0.0230(7) 0.0155(6) 0.0207(7) 0.0009(5) -0.0046(5) -0.0000(5)
C39 0.0180(6) 0.0270(7) 0.0172(6) 0.0001(5) -0.0040(5) -0.0054(5)
C34 0.0182(6) 0.0221(6) 0.0144(6) -0.0008(5) -0.0047(5) -0.0023(5)
C1 0.0223(7) 0.0153(6) 0.0197(6) 0.0034(5) -0.0043(5) -0.0012(5)
C36 0.0251(7) 0.0213(7) 0.0213(7) 0.0018(5) -0.0084(6) -0.0041(5)
C5 0.0315(8) 0.0206(7) 0.0170(6) 0.0027(6) -0.0013(6) 0.0009(5)
C37 0.0301(8) 0.0213(7) 0.0215(7) -0.0076(6) -0.0099(6) 0.0028(5)
C45 0.0268(7) 0.0184(6) 0.0141(6) -0.0032(5) -0.0039(5) 0.0004(5)
C52 0.0325(8) 0.0163(6) 0.0175(6) -0.0026(5) -0.0047(6) 0.0008(5)
C10 0.0185(7) 0.0262(7) 0.0195(7) 0.0029(5) 0.0001(5) -0.0020(5)
C23 0.0209(7) 0.0213(7) 0.0292(7) 0.0002(5) 0.0006(6) -0.0076(5)
C38 0.0209(7) 0.0339(8) 0.0163(6) -0.0084(6) -0.0033(5) 0.0000(5)
C12 0.0283(7) 0.0161(6) 0.0200(7) -0.0019(5) -0.0034(6) 0.0015(5)
C46 0.0291(8) 0.0226(7) 0.0201(7) -0.0019(6) -0.0018(6) -0.0036(5)
C53 0.0303(7) 0.0192(6) 0.0189(7) -0.0060(6) -0.0036(6) -0.0003(5)
C14 0.0322(8) 0.0164(6) 0.0264(7) 0.0021(6) -0.0031(6) -0.0034(5)
C28 0.0215(7) 0.0292(8) 0.0328(8) -0.0046(6) 0.0033(6) -0.0112(6)
C50 0.0295(8) 0.0187(6) 0.0211(7) -0.0008(5) -0.0071(6) -0.0013(5)
C4 0.0384(9) 0.0312(8) 0.0185(7) 0.0050(7) -0.0121(6) -0.0036(6)
C2 0.0213(7) 0.0296(7) 0.0225(7) 0.0048(6) -0.0028(6) -0.0021(6)
C15 0.0316(8) 0.0221(7) 0.0270(7) -0.0076(6) -0.0041(6) -0.0003(6)
C13 0.0404(9) 0.0210(7) 0.0236(7) 0.0005(6) -0.0060(6) 0.0056(5)
C17 0.0275(8) 0.0268(7) 0.0236(7) 0.0070(6) 0.0021(6) -0.0056(6)
C59 0.0253(7) 0.0335(8) 0.0279(8) 0.0032(6) -0.0076(6) -0.0076(6)
C16 0.0193(7) 0.0434(9) 0.0248(7) 0.0047(6) -0.0032(6) -0.0021(6)
C56 0.0268(8) 0.0332(8) 0.0266(8) 0.0025(6) -0.0014(6) -0.0103(6)
C11 0.0227(7) 0.0367(8) 0.0201(7) -0.0018(6) 0.0032(6) -0.0000(6)
C49 0.0372(9) 0.0273(7) 0.0254(8) 0.0029(6) -0.0146(6) -0.0036(6)
C48 0.0540(10) 0.0296(8) 0.0179(7) 0.0015(7) -0.0117(7) -0.0050(6)
C47 0.0412(9) 0.0317(8) 0.0194(7) 0.0009(7) 0.0002(6) -0.0072(6)
C3 0.0243(8) 0.0380(8) 0.0287(8) 0.0036(6) -0.0121(6) -0.0042(6)
C24 0.0313(8) 0.0260(8) 0.0397(9) 0.0049(6) -0.0010(7) -0.0063(6)
C27 0.0290(8) 0.0383(9) 0.0417(10) -0.0121(7) 0.0134(7) -0.0226(7)
C26 0.0284(9) 0.0288(8) 0.0688(13) -0.0022(7) 0.0169(8) -0.0247(8)
C61 0.0289(8) 0.0462(10) 0.0368(9) -0.0042(7) 0.0005(7) -0.0057(7)
C25 0.0324(9) 0.0228(8) 0.0717(13) 0.0080(7) 0.0013(9) -0.0074(8)
B7 0.0180(7) 0.0199(7) 0.0170(7) 0.0018(6) -0.0020(6) -0.0029(5)
C60 0.0325(9) 0.0482(10) 0.0471(11) 0.0098(8) -0.0120(8) -0.0071(8)
C58 0.0325(9) 0.0629(12) 0.0477(11) -0.0033(9) 0.0084(8) -0.0115(9)
C57 0.0477(11) 0.0358(9) 0.0667(13) 0.0079(8) -0.0248(10) -0.0069(9)

loop_
_atom_type_symbol
_atom_type_scat_dispersion_real
_atom_type_scat_dispersion_imag
_atom_type_scat_Cromer_Mann_a1
_atom_type_scat_Cromer_Mann_a2
_atom_type_scat_Cromer_Mann_a3
_atom_type_scat_Cromer_Mann_a4
_atom_type_scat_Cromer_Mann_b1
_atom_type_scat_Cromer_Mann_b2
_atom_type_scat_Cromer_Mann_b3
_atom_type_scat_Cromer_Mann_b4
_atom_type_scat_Cromer_Mann_c
_atom_type_scat_source
_atom_type_scat_dispersion_source
C 0.00347 0.00161 2.31000 1.02000 1.58860 0.86500 20.84390 10.20750 0.56870 51.65120 0.215599998832 'International Tables Volume C Table 6.1.1.4 (pp. 500-502)' 'Henke, Gullikson and Davis, At. Data and Nucl. Data Tables, 1993, 54, 2'
B 0.00141 0.00067 2.05450 1.33260 1.09790 0.70680 23.21850 1.02100 60.34980 0.14030 -0.193200007081 'International Tables Volume C Table 6.1.1.4 (pp. 500-502)' 'Henke, Gullikson and Davis, At. Data and Nucl. Data Tables, 1993, 54, 2'
F 0.01794 0.01033 3.53920 2.64120 1.51700 1.02430 10.28250 4.29440 0.26150 26.14760 0.277599990368 'International Tables Volume C Table 6.1.1.4 (pp. 500-502)' 'Henke, Gullikson and Davis, At. Data and Nucl. Data Tables, 1993, 54, 2'
H 0.00000 0.00000 0.49300 0.32291 0.14019 0.04081 10.51090 26.12570 3.14236 57.79970 0.0030380000826 'International Tables Volume C Table 6.1.1.4 (pp. 500-502)' 'Henke, Gullikson and Davis, At. Data and Nucl. Data Tables, 1993, 54, 2'
O 0.01158 0.00611 3.04850 2.28680 1.54630 0.86700 13.27710 5.70110 0.32390 32.90890 0.250800013542 'International Tables Volume C Table 6.1.1.4 (pp. 500-502)' 'Henke, Gullikson and Davis, At. Data and Nucl. Data Tables, 1993, 54, 2'
N 0.00653 0.00323 12.21260 3.13220 2.01250 1.16630 0.00570 9.89330 28.99750 0.58260 -11.5290002823 'International Tables Volume C Table 6.1.1.4 (pp. 500-502)' 'Henke, Gullikson and Davis, At. Data and Nucl. Data Tables, 1993, 54, 2'
P 0.10434 0.09671 6.43450 4.17910 1.78000 1.49080 1.90670 27.15700 0.52600 68.16450 1.11489999294 'International Tables Volume C Table 6.1.1.4 (pp. 500-502)' 'Henke, Gullikson and Davis, At. Data and Nucl. Data Tables, 1993, 54, 2'

loop_
_geom_angle_atom_site_label_1
_geom_angle_atom_site_label_2
_geom_angle_atom_site_label_3
_geom_angle
N51 P9 O8 107.75(5)
C10 P9 O8 108.32(6)
C10 P9 N51 106.77(6)
C12 P9 O8 112.70(6)
C12 P9 N51 108.87(6)
C12 P9 C10 112.17(6)
B7 O8 P9 154.43(8)
C55 N51 P9 122.30(9)
C52 N51 P9 123.53(9)
C52 N51 C55 113.33(10)
C45 N54 C55 125.59(11)
C53 N54 C55 116.11(11)
C53 N54 C45 118.10(10)
C34 C35 F44 119.62(11)
C36 C35 F44 115.64(12)
C36 C35 C34 124.73(12)
N54 C55 N51 105.14(11)
C1 C6 F20 121.17(12)
C5 C6 F20 115.29(12)
C5 C6 C1 123.54(13)
C34 C39 F43 121.62(12)
C38 C39 F43 114.10(12)
C38 C39 C34 124.27(13)
C39 C34 C35 112.75(12)
B7 C34 C35 118.83(11)
B7 C34 C39 128.19(12)
C2 C1 C6 113.50(12)
B7 C1 C6 128.00(12)
B7 C1 C2 118.41(12)
C35 C36 F42 120.99(12)
C37 C36 F42 119.54(12)
C37 C36 C35 119.46(13)
C6 C5 F21 120.55(13)
C4 C5 F21 119.30(12)
C4 C5 C6 120.13(13)
C36 C37 F41 120.16(13)
C38 C37 F41 120.91(13)
C38 C37 C36 118.93(12)
C46 C45 N54 119.06(12)
C50 C45 N54 118.04(12)
C50 C45 C46 122.76(13)
H52a C52 N51 111.46(7)
H52b C52 N51 111.46(7)
H52b C52 H52a 109.3
C53 C52 N51 101.56(10)
C53 C52 H52a 111.46(8)
C53 C52 H52b 111.46(8)
C17 C10 P9 109.06(10)
C16 C10 P9 108.66(9)
C16 C10 C17 108.80(12)
C11 C10 P9 114.46(10)
C11 C10 C17 106.29(11)
C11 C10 C16 109.44(12)
C24 C23 C28 113.31(13)
B7 C23 C28 121.14(13)
B7 C23 C24 125.56(13)
C39 C38 F40 120.43(13)
C37 C38 F40 119.88(12)
C37 C38 C39 119.69(12)
C14 C12 P9 111.84(9)
C15 C12 P9 112.76(10)
C15 C12 C14 107.69(11)
C13 C12 P9 106.66(9)
C13 C12 C14 107.50(12)
C13 C12 C15 110.29(11)
C56 C46 C45 122.53(13)
C47 C46 C45 117.16(14)
C47 C46 C56 120.24(13)
C52 C53 N54 102.06(10)
H53a C53 N54 111.36(7)
H53a C53 C52 111.36(8)
H53b C53 N54 111.36(7)
H53b C53 C52 111.36(8)
H53b C53 H53a 109.2
H14a C14 C12 109.5
H14b C14 C12 109.5
H14b C14 H14a 109.5
H14c C14 C12 109.5
H14c C14 H14a 109.5
H14c C14 H14b 109.5
C23 C28 F31 119.30(12)
C27 C28 F31 115.79(14)
C27 C28 C23 124.89(16)
C59 C50 C45 120.62(12)
C49 C50 C45 117.42(13)
C49 C50 C59 121.90(14)
C5 C4 F22 120.56(14)
C3 C4 F22 120.41(14)
C3 C4 C5 119.01(13)
C1 C2 F18 119.11(12)
C3 C2 F18 115.86(13)
C3 C2 C1 125.01(13)
H15a C15 C12 109.5
H15b C15 C12 109.5
H15b C15 H15a 109.5
H15c C15 C12 109.5
H15c C15 H15a 109.5
H15c C15 H15b 109.5
H13a C13 C12 109.5
H13b C13 C12 109.5
H13b C13 H13a 109.5
H13c C13 C12 109.5
H13c C13 H13a 109.5
H13c C13 H13b 109.5
H17a C17 C10 109.5
H17b C17 C10 109.5
H17b C17 H17a 109.5
H17c C17 C10 109.5
H17c C17 H17a 109.5
H17c C17 H17b 109.5
H59 C59 C50 107.72(8)
C61 C59 C50 109.87(13)
C61 C59 H59 107.72(9)
C60 C59 C50 114.04(13)
C60 C59 H59 107.72(9)
C60 C59 C61 109.54(14)
H16a C16 C10 109.5
H16b C16 C10 109.5
H16b C16 H16a 109.5
H16c C16 C10 109.5
H16c C16 H16a 109.5
H16c C16 H16b 109.5
H56 C56 C46 107.90(8)
C58 C56 C46 112.24(14)
C58 C56 H56 107.90(10)
C57 C56 C46 109.24(13)
C57 C56 H56 107.90(10)
C57 C56 C58 111.49(15)
H11a C11 C10 109.5
H11b C11 C10 109.5
H11b C11 H11a 109.5
H11c C11 C10 109.5
H11c C11 H11a 109.5
H11c C11 H11b 109.5
H49 C49 C50 119.58(9)
C48 C49 C50 120.85(15)
C48 C49 H49 119.58(9)
H48 C48 C49 119.67(9)
C47 C48 C49 120.66(14)
C47 C48 H48 119.67(9)
C48 C47 C46 121.03(14)
H47 C47 C46 119.48(9)
H47 C47 C48 119.48(9)
C4 C3 F19 120.55(13)
C2 C3 F19 120.65(14)
C2 C3 C4 118.80(14)
C23 C24 F29 121.46(13)
C25 C24 F29 115.12(15)
C25 C24 C23 123.43(16)
C28 C27 F32 120.58(17)
C26 C27 F32 120.26(15)
C26 C27 C28 119.16(16)
C27 C26 F33 120.33(18)
C25 C26 F33 120.60(18)
C25 C26 C27 119.06(14)
H61a C61 C59 109.5
H61b C61 C59 109.5
H61b C61 H61a 109.5
H61c C61 C59 109.5
H61c C61 H61a 109.5
H61c C61 H61b 109.5
C24 C25 F30 119.94(18)
C26 C25 F30 120.01(15)
C26 C25 C24 120.05(17)
C34 B7 O8 108.57(10)
C1 B7 O8 109.24(10)
C1 B7 C34 104.13(10)
C23 B7 O8 109.25(10)
C23 B7 C34 113.24(11)
C23 B7 C1 112.22(11)
H60a C60 C59 109.5
H60b C60 C59 109.5
H60b C60 H60a 109.5
H60c C60 C59 109.5
H60c C60 H60a 109.5
H60c C60 H60b 109.5
H58a C58 C56 109.5
H58b C58 C56 109.5
H58b C58 H58a 109.5
H58c C58 C56 109.5
H58c C58 H58a 109.5
H58c C58 H58b 109.5
H57a C57 C56 109.5
H57b C57 C56 109.5
H57b C57 H57a 109.5
H57c C57 C56 109.5
H57c C57 H57a 109.5
H57c C57 H57b 109.5

loop_
_geom_bond_atom_site_label_1
_geom_bond_atom_site_label_2
_geom_bond_distance
P9 O8 1.5245(10)
P9 N51 1.6664(11)
P9 C10 1.8569(14)
P9 C12 1.8495(13)
F44 C35 1.3473(15)
F20 C6 1.3471(16)
F43 C39 1.3486(16)
F21 C5 1.3460(16)
F40 C38 1.3377(16)
F42 C36 1.3423(16)
F18 C2 1.3546(16)
F31 C28 1.3526(19)
F41 C37 1.3390(16)
O8 B7 1.5508(17)
F22 C4 1.3403(17)
F19 C3 1.3420(18)
F29 C24 1.343(2)
F32 C27 1.341(2)
F33 C26 1.3361(18)
N51 C55 1.3839(17)
N51 C52 1.5008(16)
N54 C55 1.3212(17)
N54 C45 1.4388(16)
N54 C53 1.4818(17)
F30 C25 1.344(2)
C35 C34 1.3936(19)
C35 C36 1.3795(19)
C6 C1 1.3845(19)
C6 C5 1.3825(19)
C39 C34 1.3915(19)
C39 C38 1.385(2)
C34 B7 1.6618(19)
C1 C2 1.386(2)
C1 B7 1.6399(19)
C36 C37 1.373(2)
C5 C4 1.370(2)
C37 C38 1.372(2)
C45 C46 1.399(2)
C45 C50 1.403(2)
C52 H52a 0.9900
C52 H52b 0.9900
C52 C53 1.5146(18)
C10 C17 1.538(2)
C10 C16 1.539(2)
C10 C11 1.5454(19)
C23 C28 1.389(2)
C23 C24 1.386(2)
C23 B7 1.6455(19)
C12 C14 1.536(2)
C12 C15 1.540(2)
C12 C13 1.5423(19)
C46 C56 1.514(2)
C46 C47 1.396(2)
C53 H53a 0.9900
C53 H53b 0.9900
C14 H14a 0.9800
C14 H14b 0.9800
C14 H14c 0.9800
C28 C27 1.376(2)
C50 C59 1.513(2)
C50 C49 1.390(2)
C4 C3 1.376(2)
C2 C3 1.376(2)
C15 H15a 0.9800
C15 H15b 0.9800
C15 H15c 0.9800
C13 H13a 0.9800
C13 H13b 0.9800
C13 H13c 0.9800
C17 H17a 0.9800
C17 H17b 0.9800
C17 H17c 0.9800
C59 H59 1.0000
C59 C61 1.526(2)
C59 C60 1.521(2)
C16 H16a 0.9800
C16 H16b 0.9800
C16 H16c 0.9800
C56 H56 1.0000
C56 C58 1.526(2)
C56 C57 1.530(2)
C11 H11a 0.9800
C11 H11b 0.9800
C11 H11c 0.9800
C49 H49 0.9500
C49 C48 1.380(2)
C48 H48 0.9500
C48 C47 1.378(2)
C47 H47 0.9500
C24 C25 1.391(2)
C27 C26 1.371(3)
C26 C25 1.366(3)
C61 H61a 0.9800
C61 H61b 0.9800
C61 H61c 0.9800
C60 H60a 0.9800
C60 H60b 0.9800
C60 H60c 0.9800
C58 H58a 0.9800
C58 H58b 0.9800
C58 H58c 0.9800
C57 H57a 0.9800
C57 H57b 0.9800
C57 H57c 0.9800
